data_7036359
loop_
_publ_author_name
'Jiang, Shuang'
'Zhang, Tianyong'
'Zhang, Xia'
'Zhang, Guanghui'
'Li, Bin'

_publ_section_title
;
 Nitrogen heterocyclic carbene containing pentacoordinate iron dicarbonyl
 as a [Fe]-hydrogenase active site model.
;
_journal_issue 38
_journal_name_full 'Dalton transactions (Cambridge, England : 2003)'
_journal_page_first 16708
_journal_page_last 16712
_journal_paper_doi 10.1039/c5dt02065d
_journal_volume 44
_journal_year 2015
_chemical_formula_moiety 'C29 H29 Fe N3 O2 S'
_chemical_formula_sum 'C29 H29 Fe N3 O2 S'
_chemical_formula_weight 539.46
_chemical_name_systematic
; 
 ? 
;
_space_group_crystal_system monoclinic
_space_group_IT_number 14
_space_group_name_Hall '-P 2yn'
_space_group_name_H-M_alt 'P 1 21/n 1'
_symmetry_space_group_name_Hall '-P 2yn'
_symmetry_space_group_name_H-M 'P 1 21/n 1'
_atom_sites_solution_hydrogens mixed
_atom_sites_solution_primary direct
_atom_sites_solution_secondary difmap
_audit_creation_method SHELXL-2013
_audit_update_record
;
2015-03-25 deposited with the CCDC.
2015-09-01 downloaded from the CCDC.
;
_cell_angle_alpha 90
_cell_angle_beta 94.569(8)
_cell_angle_gamma 90
_cell_formula_units_Z 4
_cell_length_a 10.2200(12)
_cell_length_b 19.200(2)
_cell_length_c 13.3650(17)
_cell_measurement_reflns_used 12513
_cell_measurement_temperature 113(2)
_cell_measurement_theta_max 33.10
_cell_measurement_theta_min 1.50
_cell_volume 2614.2(5)
_computing_cell_refinement 'CrystalClear-SM Expert 2.0 r4'
_computing_data_collection 'CrystalClear-SM Expert 2.0 r4 (Rigaku, 2009)'
_computing_data_reduction 'CrystalClear-SM Expert 2.0 r4'
_computing_molecular_graphics 'CrystalStructure 4.0'
_computing_publication_material 'CrystalStructure 4.0 (Rigaku, 2009)'
_computing_structure_refinement 'SHELXL-2013 (Sheldrick, 2013)'
_computing_structure_solution 'SHELXS97 (Sheldrick, 1997)'
_diffrn_ambient_temperature 113(2)
_diffrn_detector_area_resol_mean 14.222
_diffrn_measured_fraction_theta_full 1.000
_diffrn_measured_fraction_theta_max 0.995
_diffrn_measurement_device_type 'Rigaku Saturn724 CCD'
_diffrn_measurement_method \w
_diffrn_radiation_type MoK\a
_diffrn_radiation_wavelength 0.71075
_diffrn_reflns_av_R_equivalents 0.0467
_diffrn_reflns_av_unetI/netI 0.0370
_diffrn_reflns_laue_measured_fraction_full 1.000
_diffrn_reflns_laue_measured_fraction_max 0.995
_diffrn_reflns_limit_h_max 15
_diffrn_reflns_limit_h_min -15
_diffrn_reflns_limit_k_max 29
_diffrn_reflns_limit_k_min -29
_diffrn_reflns_limit_l_max 20
_diffrn_reflns_limit_l_min -20
_diffrn_reflns_number 43635
_diffrn_reflns_point_group_measured_fraction_full 1.000
_diffrn_reflns_point_group_measured_fraction_max 0.995
_diffrn_reflns_theta_full 25.242
_diffrn_reflns_theta_max 33.340
_diffrn_reflns_theta_min 1.861
_exptl_absorpt_coefficient_mu 0.688
_exptl_absorpt_correction_T_max 0.872
_exptl_absorpt_correction_T_min 0.736
_exptl_absorpt_correction_type multi-scan
_exptl_absorpt_process_details 'Jacobson, R. (1998) Private communication'
_exptl_crystal_colour black
_exptl_crystal_density_diffrn 1.371
_exptl_crystal_density_method 'not measured'
_exptl_crystal_description block
_exptl_crystal_F_000 1128
_exptl_crystal_size_max 0.240
_exptl_crystal_size_mid 0.220
_exptl_crystal_size_min 0.200
_refine_diff_density_max 0.448
_refine_diff_density_min -0.534
_refine_diff_density_rms 0.064
_refine_ls_extinction_method none
_refine_ls_goodness_of_fit_ref 1.112
_refine_ls_hydrogen_treatment mixed
_refine_ls_matrix_type full
_refine_ls_number_parameters 335
_refine_ls_number_reflns 10075
_refine_ls_number_restraints 0
_refine_ls_restrained_S_all 1.112
_refine_ls_R_factor_all 0.0479
_refine_ls_R_factor_gt 0.0427
_refine_ls_shift/su_max 0.002
_refine_ls_shift/su_mean 0.000
_refine_ls_structure_factor_coef Fsqd
_refine_ls_weighting_details
; 
 w=1/[\s^2^(Fo^2^)+(0.0479P)^2^+0.5248P] 
 where P=(Fo^2^+2Fc^2^)/3 
;
_refine_ls_weighting_scheme calc
_refine_ls_wR_factor_gt 0.1022
_refine_ls_wR_factor_ref 0.1056
_reflns_Friedel_coverage 0.000
_reflns_number_gt 9309
_reflns_number_total 10075
_reflns_threshold_expression 'I > 2\s(I)'
_cod_data_source_file c5dt02065d2.cif
_cod_data_source_block shelxl
_cod_depositor_comments 'Adding full bibliography for 7036359.cif.'
_cod_database_code 7036359
_shelx_space_group_comment
; 
The symmetry employed for this shelxl refinement is uniquely defined 
by the following loop, which should always be used as a source of 
symmetry information in preference to the above space-group names. 
They are only intended as comments. 
;
_shelx_estimated_absorpt_t_min 0.852
_shelx_estimated_absorpt_t_max 0.875
_shelxl_version_number 2013-2

loop_
_space_group_symop_operation_xyz
'x, y, z'
'-x+1/2, y+1/2, -z+1/2'
'-x, -y, -z'
'x-1/2, -y-1/2, z-1/2'

loop_
_atom_site_label
_atom_site_type_symbol
_atom_site_fract_x
_atom_site_fract_y
_atom_site_fract_z
_atom_site_U_iso_or_equiv
_atom_site_adp_type
_atom_site_occupancy
_atom_site_site_symmetry_order
_atom_site_calc_flag
_atom_site_refinement_flags_posn
_atom_site_refinement_flags_adp
Fe1 Fe 0.97198(2) 0.22108(2) 0.96602(2) 0.01575(5) Uani 1 1 d . .
S1 S 1.17301(3) 0.24593(2) 0.92205(2) 0.02108(7) Uani 1 1 d . .
O1 O 0.72994(11) 0.17917(6) 1.05166(8) 0.0298(2) Uani 1 1 d . .
O2 O 0.97093(12) 0.35525(6) 1.06630(8) 0.0318(2) Uani 1 1 d . .
N1 N 0.89498(11) 0.19606(6) 0.75155(8) 0.0198(2) Uani 1 1 d . .
N2 N 0.82687(12) 0.29653(6) 0.79144(8) 0.0207(2) Uani 1 1 d . .
N3 N 1.03879(10) 0.13243(6) 0.99115(8) 0.01714(19) Uani 1 1 d . .
C1 C 0.82310(13) 0.19662(7) 1.01640(9) 0.0208(2) Uani 1 1 d . .
C2 C 0.96664(14) 0.30499(7) 1.01995(10) 0.0226(2) Uani 1 1 d . .
C3 C 0.89355(12) 0.24059(6) 0.83084(9) 0.0173(2) Uani 1 1 d . .
C4 C 0.83023(17) 0.22378(7) 0.66586(10) 0.0282(3) Uani 1 1 d . .
H4 H 0.8184 0.2022 0.6018 0.034 Uiso 1 1 calc R U
C5 C 0.78746(17) 0.28688(8) 0.69067(10) 0.0288(3) Uani 1 1 d . .
H5 H 0.7395 0.3188 0.6476 0.035 Uiso 1 1 calc R U
C6 C 0.95229(13) 0.12778(6) 0.75259(9) 0.0181(2) Uani 1 1 d . .
C7 C 1.07596(13) 0.11862(7) 0.71776(9) 0.0196(2) Uani 1 1 d . .
C8 C 1.12861(13) 0.05177(7) 0.72137(10) 0.0207(2) Uani 1 1 d . .
H8 H 1.2135 0.0444 0.6991 0.025 Uiso 1 1 calc R U
C9 C 1.06031(13) -0.00445(6) 0.75672(9) 0.0192(2) Uani 1 1 d . .
C10 C 0.93440(13) 0.00649(7) 0.78532(9) 0.0194(2) Uani 1 1 d . .
H10 H 0.8857 -0.0321 0.8067 0.023 Uiso 1 1 calc R U
C11 C 0.87750(13) 0.07212(7) 0.78361(9) 0.0187(2) Uani 1 1 d . .
C12 C 1.15069(16) 0.17779(7) 0.67573(11) 0.0276(3) Uani 1 1 d . .
H12A H 1.2352 0.1607 0.6559 0.041 Uiso 1 1 calc R U
H12B H 1.1658 0.2141 0.7269 0.041 Uiso 1 1 calc R U
H12C H 1.0998 0.1972 0.6170 0.041 Uiso 1 1 calc R U
C13 C 1.12154(15) -0.07539(7) 0.76471(11) 0.0254(3) Uani 1 1 d . .
H13A H 1.0620 -0.1076 0.7954 0.038 Uiso 1 1 calc R U
H13B H 1.2048 -0.0728 0.8063 0.038 Uiso 1 1 calc R U
H13C H 1.1378 -0.0921 0.6976 0.038 Uiso 1 1 calc R U
C14 C 0.73967(14) 0.08219(8) 0.81181(11) 0.0259(3) Uani 1 1 d . .
H14A H 0.6997 0.0367 0.8227 0.039 Uiso 1 1 calc R U
H14B H 0.6884 0.1067 0.7576 0.039 Uiso 1 1 calc R U
H14C H 0.7408 0.1098 0.8736 0.039 Uiso 1 1 calc R U
C15 C 0.80211(13) 0.35992(6) 0.84320(9) 0.0197(2) Uani 1 1 d . .
C16 C 0.89236(14) 0.41398(7) 0.83921(10) 0.0225(2) Uani 1 1 d . .
C17 C 0.86673(15) 0.47500(7) 0.89018(10) 0.0247(3) Uani 1 1 d . .
H17 H 0.9277 0.5124 0.8902 0.030 Uiso 1 1 calc R U
C18 C 0.75463(15) 0.48270(7) 0.94092(10) 0.0249(3) Uani 1 1 d . .
C19 C 0.66599(14) 0.42781(7) 0.94123(10) 0.0238(3) Uani 1 1 d . .
H19 H 0.5891 0.4329 0.9760 0.029 Uiso 1 1 calc R U
C20 C 0.68721(13) 0.36585(7) 0.89197(10) 0.0208(2) Uani 1 1 d . .
C21 C 1.01216(16) 0.40689(9) 0.78186(14) 0.0342(3) Uani 1 1 d . .
H21A H 1.0613 0.4508 0.7854 0.051 Uiso 1 1 calc R U
H21B H 0.9855 0.3959 0.7116 0.051 Uiso 1 1 calc R U
H21C H 1.0678 0.3694 0.8112 0.051 Uiso 1 1 calc R U
C22 C 0.7258(2) 0.55022(8) 0.99147(12) 0.0376(4) Uani 1 1 d . .
H22A H 0.8065 0.5778 1.0013 0.056 Uiso 1 1 calc R U
H22B H 0.6921 0.5406 1.0567 0.056 Uiso 1 1 calc R U
H22C H 0.6599 0.5763 0.9494 0.056 Uiso 1 1 calc R U
C23 C 0.58822(14) 0.30805(8) 0.88964(12) 0.0281(3) Uani 1 1 d . .
H23A H 0.5121 0.3230 0.9244 0.042 Uiso 1 1 calc R U
H23B H 0.6279 0.2669 0.9232 0.042 Uiso 1 1 calc R U
H23C H 0.5600 0.2965 0.8198 0.042 Uiso 1 1 calc R U
C24 C 1.16143(12) 0.11193(7) 0.96926(9) 0.0181(2) Uani 1 1 d . .
C25 C 1.24166(13) 0.16413(7) 0.93273(10) 0.0211(2) Uani 1 1 d . .
C26 C 1.36709(14) 0.14684(9) 0.90521(12) 0.0308(3) Uani 1 1 d . .
H26 H 1.4215 0.1818 0.8800 0.037 Uiso 1 1 calc R U
C27 C 1.41128(15) 0.07958(10) 0.91469(14) 0.0360(4) Uani 1 1 d . .
H27 H 1.4961 0.0681 0.8954 0.043 Uiso 1 1 calc R U
C28 C 1.33284(15) 0.02761(9) 0.95245(12) 0.0302(3) Uani 1 1 d . .
H28 H 1.3649 -0.0187 0.9591 0.036 Uiso 1 1 calc R U
C29 C 1.20951(13) 0.04346(7) 0.97991(10) 0.0230(2) Uani 1 1 d . .
H29 H 1.1567 0.0082 1.0061 0.028 Uiso 1 1 calc R U
H1 H 0.9966(19) 0.0981(11) 1.0144(15) 0.033(5) Uiso 1 1 d . .

loop_
_atom_site_aniso_label
_atom_site_aniso_U_11
_atom_site_aniso_U_22
_atom_site_aniso_U_33
_atom_site_aniso_U_23
_atom_site_aniso_U_13
_atom_site_aniso_U_12
Fe1 0.01895(9) 0.01554(8) 0.01252(8) -0.00008(6) -0.00017(6) 0.00125(6)
S1 0.02211(15) 0.02107(15) 0.01983(14) 0.00088(11) 0.00021(11) -0.00453(11)
O1 0.0270(5) 0.0315(5) 0.0321(5) 0.0059(4) 0.0097(4) 0.0047(4)
O2 0.0452(6) 0.0239(5) 0.0261(5) -0.0075(4) 0.0006(5) -0.0004(5)
N1 0.0272(5) 0.0176(5) 0.0141(4) -0.0008(4) -0.0020(4) 0.0034(4)
N2 0.0288(6) 0.0168(5) 0.0156(5) 0.0005(4) -0.0029(4) 0.0041(4)
N3 0.0180(5) 0.0169(5) 0.0163(4) 0.0007(4) 0.0002(4) 0.0004(4)
C1 0.0256(6) 0.0188(5) 0.0179(5) 0.0016(4) 0.0006(4) 0.0052(5)
C2 0.0277(6) 0.0218(6) 0.0181(5) -0.0003(4) 0.0011(5) -0.0005(5)
C3 0.0215(5) 0.0151(5) 0.0152(5) -0.0002(4) 0.0000(4) 0.0013(4)
C4 0.0440(9) 0.0242(6) 0.0149(5) -0.0008(5) -0.0074(5) 0.0083(6)
C5 0.0439(8) 0.0240(6) 0.0169(6) 0.0012(5) -0.0069(5) 0.0090(6)
C6 0.0243(6) 0.0170(5) 0.0126(5) -0.0020(4) -0.0006(4) 0.0017(4)
C7 0.0273(6) 0.0185(5) 0.0133(5) -0.0011(4) 0.0029(4) -0.0017(4)
C8 0.0223(6) 0.0212(6) 0.0190(5) -0.0020(4) 0.0043(4) 0.0004(5)
C9 0.0241(6) 0.0174(5) 0.0159(5) -0.0012(4) 0.0008(4) 0.0015(4)
C10 0.0229(6) 0.0181(5) 0.0170(5) -0.0012(4) 0.0013(4) -0.0022(4)
C11 0.0207(5) 0.0196(5) 0.0157(5) -0.0027(4) 0.0002(4) 0.0006(4)
C12 0.0395(8) 0.0226(6) 0.0221(6) -0.0003(5) 0.0099(6) -0.0049(6)
C13 0.0291(7) 0.0199(6) 0.0274(6) 0.0002(5) 0.0046(5) 0.0048(5)
C14 0.0222(6) 0.0265(7) 0.0292(7) -0.0054(5) 0.0031(5) 0.0006(5)
C15 0.0254(6) 0.0154(5) 0.0178(5) 0.0012(4) -0.0016(4) 0.0036(4)
C16 0.0269(6) 0.0186(6) 0.0220(6) 0.0037(4) 0.0023(5) 0.0020(5)
C17 0.0327(7) 0.0165(5) 0.0241(6) 0.0025(5) -0.0024(5) -0.0018(5)
C18 0.0379(7) 0.0180(6) 0.0183(5) 0.0009(4) -0.0014(5) 0.0062(5)
C19 0.0286(7) 0.0225(6) 0.0206(6) 0.0029(5) 0.0028(5) 0.0071(5)
C20 0.0230(6) 0.0191(5) 0.0197(5) 0.0038(4) -0.0021(4) 0.0021(4)
C21 0.0333(8) 0.0291(7) 0.0416(9) 0.0054(6) 0.0125(7) 0.0003(6)
C22 0.0657(12) 0.0206(6) 0.0269(7) -0.0019(5) 0.0069(7) 0.0073(7)
C23 0.0234(6) 0.0245(7) 0.0356(8) 0.0054(6) -0.0023(5) 0.0000(5)
C24 0.0173(5) 0.0216(5) 0.0149(5) -0.0012(4) -0.0008(4) 0.0009(4)
C25 0.0194(5) 0.0240(6) 0.0195(5) -0.0004(4) -0.0006(4) -0.0026(5)
C26 0.0185(6) 0.0390(8) 0.0352(8) 0.0034(6) 0.0034(5) -0.0028(6)
C27 0.0196(6) 0.0457(9) 0.0432(9) 0.0034(7) 0.0059(6) 0.0085(6)
C28 0.0248(7) 0.0315(7) 0.0339(7) 0.0012(6) -0.0001(6) 0.0102(6)
C29 0.0227(6) 0.0233(6) 0.0225(6) 0.0006(5) -0.0009(5) 0.0029(5)

loop_
_atom_type_symbol
_atom_type_description
_atom_type_scat_dispersion_real
_atom_type_scat_dispersion_imag
_atom_type_scat_source
C C 0.0033 0.0016 'International Tables Vol C Tables 4.2.6.8 and 6.1.1.4'
H H 0.0000 0.0000 'International Tables Vol C Tables 4.2.6.8 and 6.1.1.4'
N N 0.0061 0.0033 'International Tables Vol C Tables 4.2.6.8 and 6.1.1.4'
O O 0.0106 0.0060 'International Tables Vol C Tables 4.2.6.8 and 6.1.1.4'
S S 0.1246 0.1234 'International Tables Vol C Tables 4.2.6.8 and 6.1.1.4'
Fe Fe 0.3463 0.8444 'International Tables Vol C Tables 4.2.6.8 and 6.1.1.4'

loop_
_geom_angle_atom_site_label_1
_geom_angle_atom_site_label_2
_geom_angle_atom_site_label_3
_geom_angle
C2 Fe1 C1 91.78(6)
C2 Fe1 N3 141.77(6)
C1 Fe1 N3 90.17(5)
C2 Fe1 C3 100.29(6)
C1 Fe1 C3 95.77(6)
N3 Fe1 C3 117.49(5)
C2 Fe1 S1 88.37(5)
C1 Fe1 S1 172.12(4)
N3 Fe1 S1 84.87(4)
C3 Fe1 S1 91.95(4)
C25 S1 Fe1 99.25(5)
C3 N1 C4 111.63(11)
C3 N1 C6 126.52(10)
C4 N1 C6 121.83(11)
C3 N2 C5 111.67(11)
C3 N2 C15 126.02(10)
C5 N2 C15 122.26(11)
C24 N3 Fe1 123.78(9)
C24 N3 H1 110.5(13)
Fe1 N3 H1 125.6(13)
O1 C1 Fe1 177.22(12)
O2 C2 Fe1 170.79(12)
N2 C3 N1 103.37(10)
N2 C3 Fe1 131.89(9)
N1 C3 Fe1 124.74(9)
C5 C4 N1 106.70(12)
C5 C4 H4 126.7
N1 C4 H4 126.7
C4 C5 N2 106.63(12)
C4 C5 H5 126.7
N2 C5 H5 126.7
C7 C6 C11 122.39(12)
C7 C6 N1 119.51(11)
C11 C6 N1 117.99(11)
C8 C7 C6 117.64(12)
C8 C7 C12 120.25(12)
C6 C7 C12 122.11(12)
C9 C8 C7 121.70(12)
C9 C8 H8 119.2
C7 C8 H8 119.2
C10 C9 C8 118.59(12)
C10 C9 C13 120.60(12)
C8 C9 C13 120.81(12)
C11 C10 C9 121.99(12)
C11 C10 H10 119.0
C9 C10 H10 119.0
C10 C11 C6 117.49(12)
C10 C11 C14 120.92(12)
C6 C11 C14 121.57(12)
C7 C12 H12A 109.5
C7 C12 H12B 109.5
H12A C12 H12B 109.5
C7 C12 H12C 109.5
H12A C12 H12C 109.5
H12B C12 H12C 109.5
C9 C13 H13A 109.5
C9 C13 H13B 109.5
H13A C13 H13B 109.5
C9 C13 H13C 109.5
H13A C13 H13C 109.5
H13B C13 H13C 109.5
C11 C14 H14A 109.5
C11 C14 H14B 109.5
H14A C14 H14B 109.5
C11 C14 H14C 109.5
H14A C14 H14C 109.5
H14B C14 H14C 109.5
C20 C15 C16 122.87(12)
C20 C15 N2 118.93(12)
C16 C15 N2 118.16(12)
C17 C16 C15 117.27(13)
C17 C16 C21 121.30(13)
C15 C16 C21 121.43(13)
C18 C17 C16 121.68(13)
C18 C17 H17 119.2
C16 C17 H17 119.2
C17 C18 C19 119.03(13)
C17 C18 C22 120.80(14)
C19 C18 C22 120.12(14)
C20 C19 C18 121.54(13)
C20 C19 H19 119.2
C18 C19 H19 119.2
C19 C20 C15 117.56(12)
C19 C20 C23 120.95(13)
C15 C20 C23 121.47(12)
C16 C21 H21A 109.5
C16 C21 H21B 109.5
H21A C21 H21B 109.5
C16 C21 H21C 109.5
H21A C21 H21C 109.5
H21B C21 H21C 109.5
C18 C22 H22A 109.5
C18 C22 H22B 109.5
H22A C22 H22B 109.5
C18 C22 H22C 109.5
H22A C22 H22C 109.5
H22B C22 H22C 109.5
C20 C23 H23A 109.5
C20 C23 H23B 109.5
H23A C23 H23B 109.5
C20 C23 H23C 109.5
H23A C23 H23C 109.5
H23B C23 H23C 109.5
N3 C24 C29 124.48(12)
N3 C24 C25 116.02(12)
C29 C24 C25 119.50(12)
C26 C25 C24 119.53(13)
C26 C25 S1 124.73(11)
C24 C25 S1 115.71(10)
C27 C26 C25 120.04(14)
C27 C26 H26 120.0
C25 C26 H26 120.0
C26 C27 C28 120.75(14)
C26 C27 H27 119.6
C28 C27 H27 119.6
C29 C28 C27 120.15(14)
C29 C28 H28 119.9
C27 C28 H28 119.9
C28 C29 C24 120.01(13)
C28 C29 H29 120.0
C24 C29 H29 120.0

loop_
_geom_bond_atom_site_label_1
_geom_bond_atom_site_label_2
_geom_bond_distance
Fe1 C2 1.7676(14)
Fe1 C1 1.7755(14)
Fe1 N3 1.8545(11)
Fe1 C3 1.9535(12)
Fe1 S1 2.2330(5)
S1 C25 1.7213(14)
O1 C1 1.1456(17)
O2 C2 1.1456(17)
N1 C3 1.3626(16)
N1 C4 1.3827(17)
N1 C6 1.4356(16)
N2 C3 1.3559(16)
N2 C5 1.3870(17)
N2 C15 1.4323(16)
N3 C24 1.3675(16)
N3 H1 0.86(2)
C4 C5 1.339(2)
C4 H4 0.9500
C5 H5 0.9500
C6 C7 1.3923(18)
C6 C11 1.3959(18)
C7 C8 1.3911(18)
C7 C12 1.5026(19)
C8 C9 1.3886(18)
C8 H8 0.9500
C9 C10 1.3872(18)
C9 C13 1.4992(18)
C10 C11 1.3872(18)
C10 H10 0.9500
C11 C14 1.4994(19)
C12 H12A 0.9800
C12 H12B 0.9800
C12 H12C 0.9800
C13 H13A 0.9800
C13 H13B 0.9800
C13 H13C 0.9800
C14 H14A 0.9800
C14 H14B 0.9800
C14 H14C 0.9800
C15 C20 1.3924(19)
C15 C16 1.3925(19)
C16 C17 1.3906(19)
C16 C21 1.502(2)
C17 C18 1.385(2)
C17 H17 0.9500
C18 C19 1.390(2)
C18 C22 1.502(2)
C19 C20 1.3849(19)
C19 H19 0.9500
C20 C23 1.500(2)
C21 H21A 0.9800
C21 H21B 0.9800
C21 H21C 0.9800
C22 H22A 0.9800
C22 H22B 0.9800
C22 H22C 0.9800
C23 H23A 0.9800
C23 H23B 0.9800
C23 H23C 0.9800
C24 C29 1.4067(18)
C24 C25 1.4068(18)
C25 C26 1.401(2)
C26 C27 1.371(2)
C26 H26 0.9500
C27 C28 1.399(2)
C27 H27 0.9500
C28 C29 1.375(2)
C28 H28 0.9500
C29 H29 0.9500

loop_
_geom_torsion_atom_site_label_1
_geom_torsion_atom_site_label_2
_geom_torsion_atom_site_label_3
_geom_torsion_atom_site_label_4
_geom_torsion
C2 Fe1 N3 C24 -86.83(13)
C1 Fe1 N3 C24 -179.92(10)
C3 Fe1 N3 C24 83.48(11)
S1 Fe1 N3 C24 -6.05(9)
C5 N2 C3 N1 0.28(16)
C15 N2 C3 N1 -177.42(12)
C5 N2 C3 Fe1 -179.18(11)
C15 N2 C3 Fe1 3.1(2)
C4 N1 C3 N2 -0.33(15)
C6 N1 C3 N2 -179.05(12)
C4 N1 C3 Fe1 179.18(11)
C6 N1 C3 Fe1 0.46(19)
C3 N1 C4 C5 0.26(19)
C6 N1 C4 C5 179.05(14)
N1 C4 C5 N2 -0.08(19)
C3 N2 C5 C4 -0.13(19)
C15 N2 C5 C4 177.67(14)
C3 N1 C6 C7 -99.24(15)
C4 N1 C6 C7 82.16(17)
C3 N1 C6 C11 84.34(16)
C4 N1 C6 C11 -94.26(16)
C11 C6 C7 C8 -4.60(18)
N1 C6 C7 C8 179.14(11)
C11 C6 C7 C12 174.31(12)
N1 C6 C7 C12 -1.95(18)
C6 C7 C8 C9 1.05(19)
C12 C7 C8 C9 -177.88(12)
C7 C8 C9 C10 2.53(19)
C7 C8 C9 C13 -176.97(12)
C8 C9 C10 C11 -2.79(18)
C13 C9 C10 C11 176.70(12)
C9 C10 C11 C6 -0.54(18)
C9 C10 C11 C14 178.06(12)
C7 C6 C11 C10 4.35(18)
N1 C6 C11 C10 -179.33(11)
C7 C6 C11 C14 -174.24(12)
N1 C6 C11 C14 2.08(17)
C3 N2 C15 C20 -91.23(17)
C5 N2 C15 C20 91.30(16)
C3 N2 C15 C16 91.12(16)
C5 N2 C15 C16 -86.35(17)
C20 C15 C16 C17 2.62(19)
N2 C15 C16 C17 -179.83(11)
C20 C15 C16 C21 -177.10(13)
N2 C15 C16 C21 0.45(19)
C15 C16 C17 C18 -1.6(2)
C21 C16 C17 C18 178.16(14)
C16 C17 C18 C19 0.3(2)
C16 C17 C18 C22 -177.15(13)
C17 C18 C19 C20 -0.1(2)
C22 C18 C19 C20 177.44(13)
C18 C19 C20 C15 1.04(19)
C18 C19 C20 C23 -177.65(12)
C16 C15 C20 C19 -2.37(19)
N2 C15 C20 C19 -179.91(11)
C16 C15 C20 C23 176.32(12)
N2 C15 C20 C23 -1.22(18)
Fe1 N3 C24 C29 -174.36(10)
Fe1 N3 C24 C25 4.91(15)
N3 C24 C25 C26 -177.78(12)
C29 C24 C25 C26 1.52(19)
N3 C24 C25 S1 0.39(15)
C29 C24 C25 S1 179.69(10)
Fe1 S1 C25 C26 174.13(12)
Fe1 S1 C25 C24 -3.93(10)
C24 C25 C26 C27 -0.5(2)
S1 C25 C26 C27 -178.50(13)
C25 C26 C27 C28 -0.5(3)
C26 C27 C28 C29 0.5(3)
C27 C28 C29 C24 0.6(2)
N3 C24 C29 C28 177.69(13)
C25 C24 C29 C28 -1.55(19)
